data_4021314
loop_
_publ_author_name
'Mark Lautens'
'Tzvetelina Marquardt'

_publ_section_title
;
 Rhodium-Catalyzed Tandem Cyclization:
 Formation of 1H-Indenes and 1-Alkylideneindans
 from Arylboronate Esters in Aqueous Media
;
_journal_name_full 'Journal of Organic Chemistry'
_journal_page_first 4607
_journal_page_last 4614
_journal_paper_doi 10.1021/jo049722p
_journal_volume 69
_journal_year 2004
_chemical_formula_moiety 'C28 H32 O4'
_chemical_formula_sum 'C28 H32 O4'
_chemical_formula_weight 432.54
_space_group_IT_number 15
_symmetry_cell_setting monoclinic
_symmetry_space_group_name_Hall '-C 2yc'
_symmetry_space_group_name_H-M 'C 1 2/c 1'
_cell_angle_alpha 90.00
_cell_angle_beta 93.480(2)
_cell_angle_gamma 90.00
_cell_formula_units_Z 8
_cell_length_a 19.9163(8)
_cell_length_b 6.0539(3)
_cell_length_c 40.340(2)
_cell_measurement_temperature 150(1)
_cell_volume 4854.9(4)
_diffrn_ambient_temperature 150(1)
_exptl_crystal_density_diffrn 1.184
_cod_depositor_comments
;
The following automatic conversions were performed:
'_symmetry_cell_setting' value 'Monoclinic' changed to 'monoclinic'
according to '/home/saulius/struct/CIF-dictionaries/cif_core.dic'
dictionary named 'cif_core.dic' version 2.4.1 from 2010-06-29.

Automatic conversion script
Id: cif_fix_enum 1527 2010-12-29 10:47:43Z saulius 
;
_cod_original_sg_symbol_H-M 'C 2/c'
_cod_database_code 4021314

loop_
_symmetry_equiv_pos_as_xyz
'x, y, z'
'-x, y, -z+1/2'
'x+1/2, y+1/2, z'
'-x+1/2, y+1/2, -z+1/2'
'-x, -y, -z'
'x, -y, z-1/2'
'-x+1/2, -y+1/2, -z'
'x+1/2, -y+1/2, z-1/2'

loop_
_atom_site_label
_atom_site_type_symbol
_atom_site_fract_x
_atom_site_fract_y
_atom_site_fract_z
_atom_site_U_iso_or_equiv
_atom_site_adp_type
_atom_site_occupancy
_atom_site_symmetry_multiplicity
_atom_site_calc_flag
_atom_site_refinement_flags
_atom_site_disorder_assembly
_atom_site_disorder_group
O1 O 0.17309(7) 0.2551(2) 0.15680(4) 0.0476(5) Uani 1 1 d . . .
O2 O 0.17007(7) 0.1261(2) 0.10384(4) 0.0441(4) Uani 1 1 d . . .
O3 O 0.29291(8) 0.5698(2) 0.05943(4) 0.0561(5) Uani 1 1 d . . .
O4 O 0.38061(7) 0.8057(2) 0.06842(4) 0.0461(4) Uani 1 1 d . . .
C1 C 0.31443(10) 0.0754(3) 0.16109(6) 0.0347(6) Uani 1 1 d . . .
C2 C 0.25366(10) -0.0172(3) 0.14054(6) 0.0392(6) Uani 1 1 d . . .
H2A H 0.2683 -0.0649 0.1184 0.047 Uiso 1 1 calc R . .
C3 C 0.23111(11) -0.2231(3) 0.15985(6) 0.0490(7) Uani 1 1 d . . .
H3A H 0.1829 -0.2124 0.1644 0.059 Uiso 1 1 calc R . .
H3B H 0.2383 -0.3598 0.1471 0.059 Uiso 1 1 calc R . .
C4 C 0.27441(11) -0.2217(3) 0.19148(6) 0.0427(6) Uani 1 1 d . . .
C5 C 0.27093(12) -0.3672(4) 0.21763(7) 0.0564(7) Uani 1 1 d . . .
H5A H 0.2393 -0.4849 0.2165 0.068 Uiso 1 1 calc R . .
C6 C 0.31374(14) -0.3403(4) 0.24544(7) 0.0610(8) Uani 1 1 d . . .
H6A H 0.3117 -0.4398 0.2636 0.073 Uiso 1 1 calc R . .
C7 C 0.35989(12) -0.1676(4) 0.24704(6) 0.0537(7) Uani 1 1 d . . .
H7A H 0.3887 -0.1491 0.2665 0.064 Uiso 1 1 calc R . .
C8 C 0.36453(11) -0.0215(3) 0.22064(6) 0.0428(6) Uani 1 1 d . . .
H8A H 0.3964 0.0955 0.2218 0.051 Uiso 1 1 calc R . .
C9 C 0.32151(11) -0.0501(3) 0.19235(6) 0.0373(6) Uani 1 1 d . . .
C10 C 0.19505(11) 0.1402(3) 0.13552(7) 0.0391(6) Uani 1 1 d . . .
C11 C 0.10877(11) 0.2460(3) 0.09154(6) 0.0432(6) Uani 1 1 d . . .
C12 C 0.04953(11) 0.1698(4) 0.11013(6) 0.0537(7) Uani 1 1 d . . .
H12A H 0.0444 0.0096 0.1077 0.081 Uiso 1 1 calc R . .
H12B H 0.0086 0.2435 0.1011 0.081 Uiso 1 1 calc R . .
H12C H 0.0571 0.2070 0.1337 0.081 Uiso 1 1 calc R . .
C13 C 0.10194(13) 0.1717(4) 0.05571(6) 0.0654(8) Uani 1 1 d . . .
H13A H 0.0942 0.0119 0.0548 0.098 Uiso 1 1 calc R . .
H13B H 0.1433 0.2071 0.0448 0.098 Uiso 1 1 calc R . .
H13C H 0.0639 0.2481 0.0442 0.098 Uiso 1 1 calc R . .
C14 C 0.12035(11) 0.4936(3) 0.09387(7) 0.0562(7) Uani 1 1 d . . .
H14A H 0.1246 0.5379 0.1173 0.084 Uiso 1 1 calc R . .
H14B H 0.0822 0.5711 0.0827 0.084 Uiso 1 1 calc R . .
H14C H 0.1617 0.5317 0.0832 0.084 Uiso 1 1 calc R . .
C15 C 0.35506(10) 0.2358(3) 0.15010(5) 0.0353(6) Uani 1 1 d . . .
C16 C 0.42196(10) 0.2838(3) 0.16701(5) 0.0360(6) Uani 1 1 d . . .
C17 C 0.47367(11) 0.1312(3) 0.16424(6) 0.0430(6) Uani 1 1 d . . .
H17A H 0.4658 0.0025 0.1511 0.052 Uiso 1 1 calc R . .
C18 C 0.53614(12) 0.1635(4) 0.18029(6) 0.0512(7) Uani 1 1 d . . .
H18A H 0.5708 0.0575 0.1781 0.061 Uiso 1 1 calc R . .
C19 C 0.54825(12) 0.3499(4) 0.19943(6) 0.0523(7) Uani 1 1 d . . .
H19A H 0.5908 0.3709 0.2109 0.063 Uiso 1 1 calc R . .
C20 C 0.49829(12) 0.5049(4) 0.20176(6) 0.0510(7) Uani 1 1 d . . .
H20A H 0.5068 0.6347 0.2146 0.061 Uiso 1 1 calc R . .
C21 C 0.43582(11) 0.4733(3) 0.18559(6) 0.0420(6) Uani 1 1 d . . .
H21A H 0.4019 0.5825 0.1872 0.050 Uiso 1 1 calc R . .
C22 C 0.33591(11) 0.3548(3) 0.11972(6) 0.0405(6) Uani 1 1 d . . .
H22A H 0.2976 0.3015 0.1070 0.049 Uiso 1 1 calc R . .
C23 C 0.36680(11) 0.5327(3) 0.10775(6) 0.0418(6) Uani 1 1 d . . .
H23A H 0.4050 0.5937 0.1196 0.050 Uiso 1 1 calc R . .
C24 C 0.34136(12) 0.6327(4) 0.07622(6) 0.0420(6) Uani 1 1 d . . .
C25 C 0.36949(11) 0.9231(3) 0.03628(6) 0.0447(6) Uani 1 1 d . . .
C26 C 0.29958(11) 1.0232(4) 0.03279(7) 0.0593(7) Uani 1 1 d . . .
H26A H 0.2660 0.9048 0.0308 0.089 Uiso 1 1 calc R . .
H26B H 0.2956 1.1164 0.0129 0.089 Uiso 1 1 calc R . .
H26C H 0.2919 1.1130 0.0524 0.089 Uiso 1 1 calc R . .
C27 C 0.38263(13) 0.7634(4) 0.00851(6) 0.0607(8) Uani 1 1 d . . .
H27A H 0.3474 0.6504 0.0071 0.091 Uiso 1 1 calc R . .
H27B H 0.4265 0.6926 0.0130 0.091 Uiso 1 1 calc R . .
H27C H 0.3826 0.8439 -0.0126 0.091 Uiso 1 1 calc R . .
C28 C 0.42310(12) 1.1021(3) 0.03927(6) 0.0580(7) Uani 1 1 d . . .
H28A H 0.4677 1.0335 0.0412 0.087 Uiso 1 1 calc R . .
H28B H 0.4166 1.1920 0.0590 0.087 Uiso 1 1 calc R . .
H28C H 0.4195 1.1961 0.0195 0.087 Uiso 1 1 calc R . .

loop_
_atom_site_aniso_label
_atom_site_aniso_U_11
_atom_site_aniso_U_22
_atom_site_aniso_U_33
_atom_site_aniso_U_23
_atom_site_aniso_U_13
_atom_site_aniso_U_12
O1 0.0453(11) 0.0458(9) 0.0516(12) -0.0084(8) 0.0020(8) 0.0071(8)
O2 0.0359(10) 0.0490(9) 0.0471(12) -0.0036(8) -0.0002(8) 0.0048(7)
O3 0.0486(11) 0.0567(10) 0.0617(13) 0.0082(9) -0.0081(9) -0.0087(9)
O4 0.0454(10) 0.0458(9) 0.0469(11) 0.0093(8) 0.0009(8) -0.0033(8)
C1 0.0276(13) 0.0323(12) 0.0444(16) -0.0018(11) 0.0046(11) 0.0028(10)
C2 0.0317(13) 0.0337(12) 0.0523(17) -0.0020(11) 0.0034(11) 0.0009(11)
C3 0.0346(14) 0.0352(13) 0.077(2) 0.0026(13) 0.0057(13) -0.0010(11)
C4 0.0346(14) 0.0365(13) 0.0580(19) 0.0079(12) 0.0120(13) 0.0057(11)
C5 0.0437(17) 0.0482(15) 0.079(2) 0.0174(16) 0.0173(16) 0.0065(12)
C6 0.0597(19) 0.0563(17) 0.070(2) 0.0256(15) 0.0270(16) 0.0145(15)
C7 0.0560(17) 0.0592(16) 0.0467(18) 0.0052(14) 0.0100(13) 0.0203(15)
C8 0.0408(15) 0.0424(13) 0.0461(18) 0.0024(13) 0.0105(13) 0.0071(11)
C9 0.0304(13) 0.0360(12) 0.0459(17) 0.0034(11) 0.0068(12) 0.0048(11)
C10 0.0338(15) 0.0351(13) 0.0482(18) 0.0006(13) 0.0028(13) -0.0049(11)
C11 0.0341(15) 0.0476(14) 0.0472(17) 0.0009(12) -0.0029(12) 0.0069(11)
C12 0.0392(15) 0.0546(15) 0.067(2) 0.0005(13) 0.0007(13) 0.0008(12)
C13 0.0627(18) 0.0775(18) 0.055(2) -0.0011(15) -0.0063(14) 0.0186(15)
C14 0.0528(17) 0.0491(15) 0.066(2) 0.0130(13) -0.0015(14) 0.0019(13)
C15 0.0296(14) 0.0335(12) 0.0431(16) -0.0023(11) 0.0056(11) 0.0007(11)
C16 0.0315(14) 0.0328(12) 0.0439(16) 0.0045(11) 0.0046(11) -0.0017(11)
C17 0.0363(15) 0.0386(13) 0.0543(17) -0.0050(11) 0.0046(12) -0.0033(12)
C18 0.0342(16) 0.0538(15) 0.0657(19) -0.0016(14) 0.0044(13) 0.0046(12)
C19 0.0339(15) 0.0625(16) 0.0598(19) -0.0020(14) -0.0038(12) -0.0040(14)
C20 0.0453(17) 0.0503(14) 0.0572(19) -0.0115(13) 0.0010(14) -0.0106(14)
C21 0.0372(15) 0.0391(13) 0.0495(17) -0.0021(12) 0.0027(12) -0.0014(11)
C22 0.0346(14) 0.0406(13) 0.0467(17) 0.0002(12) 0.0054(12) -0.0036(11)
C23 0.0341(13) 0.0428(13) 0.0482(17) 0.0027(12) 0.0004(12) 0.0001(11)
C24 0.0362(15) 0.0379(13) 0.0520(18) 0.0026(12) 0.0035(13) -0.0006(12)
C25 0.0515(16) 0.0426(13) 0.0401(17) 0.0077(12) 0.0026(12) 0.0025(12)
C26 0.0582(18) 0.0536(15) 0.065(2) 0.0074(13) -0.0020(14) 0.0100(13)
C27 0.0739(19) 0.0602(15) 0.0483(19) 0.0016(14) 0.0070(14) 0.0049(14)
C28 0.0629(17) 0.0496(14) 0.062(2) 0.0101(13) 0.0060(14) -0.0023(13)

loop_
_geom_bond_atom_site_label_1
_geom_bond_atom_site_label_2
_geom_bond_distance
_geom_bond_site_symmetry_2
_geom_bond_publ_flag
O1 C10 1.207(2) . ?
O2 C10 1.346(3) . ?
O2 C11 1.480(2) . ?
O3 C24 1.206(2) . ?
O4 C24 1.355(2) . ?
O4 C25 1.483(2) . ?
C1 C15 1.356(3) . ?
C1 C9 1.472(3) . ?
C1 C2 1.531(3) . ?
C2 C10 1.511(3) . ?
C2 C3 1.551(3) . ?
C3 C4 1.496(3) . ?
C4 C5 1.379(3) . ?
C4 C9 1.399(3) . ?
C5 C6 1.377(3) . ?
C6 C7 1.391(3) . ?
C7 C8 1.392(3) . ?
C8 C9 1.395(3) . ?
C11 C12 1.508(3) . ?
C11 C13 1.512(3) . ?
C11 C14 1.519(3) . ?
C15 C22 1.452(3) . ?
C15 C16 1.488(3) . ?
C16 C21 1.389(3) . ?
C16 C17 1.393(3) . ?
C17 C18 1.381(3) . ?
C18 C19 1.380(3) . ?
C19 C20 1.375(3) . ?
C20 C21 1.383(3) . ?
C22 C23 1.345(3) . ?
C23 C24 1.471(3) . ?
C25 C27 1.515(3) . ?
C25 C26 1.517(3) . ?
C25 C28 1.521(3) . ?
